data_7150405
loop_
_publ_author_name
'R\"odel, E'
'Messerschmidt, M.'
'Dittrich, B.'
'Luger, P.'

_publ_section_title
;
 Atomic and bond topological properties of the tripeptide
 L-alanyl-L-alanyl-L-alanine based on its experimental charge density
 obtained at 20 K.
;
_journal_issue 3
_journal_name_full 'Organic &amp; biomolecular chemistry'
_journal_page_first 475
_journal_page_last 481
_journal_paper_doi 10.1039/b514717d
_journal_volume 4
_journal_year 2006
_chemical_absolute_configuration syn
_chemical_compound_source 'Sigma Aldrich'
_chemical_formula_analytical 'C18 H36 N6 O9'
_chemical_formula_moiety '(C9 H17 N3 O4), 1/2(H2 O)'
_chemical_formula_sum 'C9 H18 N3 O4.5'
_chemical_formula_weight 241.3
_chemical_name_common L-Alanyl-L-alanyl-L-alanine
_chemical_name_systematic L-Alanyl-L-alanyl-L-alanine
_space_group_IT_number 5
_symmetry_cell_setting monoclinic
_symmetry_Int_Tables_number 5
_symmetry_space_group_name_Hall 'C 2y'
_symmetry_space_group_name_H-M 'C 1 2 1'
_atom_sites_solution_hydrogens difmap
_atom_sites_solution_primary direct
_atom_type_scat_source 'International Tables IV'
_audit_conform_dict_location ftp://ftp.iucr.org/pub/cif_core.dic
_audit_conform_dict_name cif_core.dic
_audit_conform_dict_version 2.2
_audit_creation_date 2003-07-23T09:05:30-00:00
_audit_creation_method 'XD routine XDCIF'
_cell_angle_alpha 90
_cell_angle_beta 98.765(2)
_cell_angle_gamma 90
_cell_formula_units_Z 8
_cell_length_a 18.4408(21)
_cell_length_b 5.2153(6)
_cell_length_c 24.8543(28)
_cell_measurement_reflns_used 7780
_cell_measurement_temperature 20
_cell_measurement_theta_max 43.747
_cell_measurement_theta_min 20.987
_cell_measurement_wavelength 0
_cell_volume 2362.4(5)
_computing_cell_refinement 'SMART, SAINT (Siemens, 1996)'
_computing_data_collection 'Huber APEX-CCD'
_computing_data_reduction 'SMART (Siemens, 1996)'
_computing_molecular_graphics 'Koritsanszky et al, (2003)'
_computing_publication_material 'Koritsanszky et al, (2003)'
_computing_structure_refinement 'Koritsanszky et al, (2003)'
_computing_structure_solution SHELX-97
_diffrn_ambient_temperature 20
_diffrn_detector APEX-CCD
_diffrn_measured_fraction_theta_full 0.99
_diffrn_measured_fraction_theta_max 0.93
_diffrn_measurement_device 'Huber APEX-CCD'
_diffrn_measurement_device_type 'Huber offset chi-cycle diffractometer'
_diffrn_measurement_method phi-scans
_diffrn_radiation_monochromator graphite
_diffrn_radiation_probe x-ray
_diffrn_radiation_type MoKa
_diffrn_radiation_wavelength 0.71073
_diffrn_reflns_limit_h_max 42
_diffrn_reflns_limit_h_min -41
_diffrn_reflns_limit_k_max 6
_diffrn_reflns_limit_k_min -10
_diffrn_reflns_limit_l_max 57
_diffrn_reflns_limit_l_min -56
_diffrn_reflns_number 85281
_diffrn_reflns_theta_full 40
_diffrn_reflns_theta_max 55
_diffrn_source 'X-ray tube'
_exptl_absorpt_coefficient_mu 0.108
_exptl_absorpt_correction_type none
_exptl_crystal_colour colourless
_exptl_crystal_density_diffrn 1.35
_exptl_crystal_description needle
_exptl_crystal_F_000 1032
_exptl_crystal_size_max 0.5
_exptl_crystal_size_mid 0.4
_exptl_crystal_size_min 0.3
_refine_diff_density_max 0.231
_refine_diff_density_min -0.232
_refine_ls_extinction_method none
_refine_ls_goodness_of_fit_ref 0.665
_refine_ls_hydrogen_treatment mixed
_refine_ls_matrix_type full
_refine_ls_number_parameters 988
_refine_ls_number_reflns 12928
_refine_ls_number_restraints 0
_refine_ls_R_factor_all 0.0247
_refine_ls_R_factor_gt 0.0183
_refine_ls_structure_factor_coef F
_refine_ls_weighting_details
;
calc w1 = 1/[s^2^(Fo)]
;
_refine_ls_weighting_scheme calc
_refine_ls_wR_factor_ref 0.0153
_reflns_number_gt 12928
_reflns_number_total 14895
_reflns_threshold_expression 'I > 2 sigma(I)'
_cod_data_source_file b514717d.txt
_cod_data_source_block TRIALA
_cod_depositor_comments
;
 Marking atoms 'DUM0' and 'DUM1' as dummy atoms.

 Antanas Vaitkus,
 2017-02-20

 Adding the _atom_site_type_symbol data item.

 Antanas Vaitkus,
 2017-02-20
;
_cod_original_cell_volume 2362.429
_cod_original_sg_symbol_H-M C2
_cod_database_code 7150405

loop_
_symmetry_equiv_pos_as_xyz
+X,+Y,+Z
-X,+Y,-Z
1/2+X,1/2+Y,+Z
1/2-X,1/2+Y,-Z

loop_
_atom_local_axes_label
_atom_local_axes_atom0
_atom_local_axes_ax1
_atom_local_axes_atom1
_atom_local_axes_atom2
_atom_local_axes_ax2
O(3A) C(3) X O(3A) N(4) Y
O(6A) C(6) X O(6A) N(7) Y
O(9A) C(9) X O(9A) O(9B) Y
O(9B) C(9) X O(9B) O(9A) Y
O(13A) C(13) X O(13A) N(14) Y
O(16A) C(16) X O(16A) N(17) Y
O(19A) C(19) X O(19A) O(19B) Y
O(19B) C(19) X O(19B) O(19A) Y
O(21) DUM0 Z O(21) H(21A) Y
O(31) DUM1 Z O(31) H(31A) Y
N(1) C(2) Z N(1) C(2A) Y
N(4) C(3) X N(4) C(5) Y
N(7) C(6) X N(7) C(8) Y
N(11) C(12) Z N(11) C(2A) Y
N(14) C(13) X N(14) C(15) Y
N(17) C(16) X N(17) C(18) Y
C(2) N(1) X C(2) C(3) Y
C(2A) C(2) Z C(2A) N(1) Y
C(3) C(2) X C(3) N(4) Y
C(5) N(4) X C(5) C(6) Y
C(5A) C(5) Z C(5A) N(4) Y
C(6) O(6A) X C(6) N(7) Y
C(8) N(7) X C(8) C(9) Y
C(8A) C(8) Z C(8A) N(7) Y
C(9) C(8) X C(9) O(9A) Y
C(12) N(11) X C(12) C(13) Y
C(12A) C(12) Z C(12A) N(11) Y
C(13) C(12) X C(13) N(14) Y
C(15) N(14) X C(15) C(16) Y
C(15A) C(15) Z C(15A) N(14) Y
C(16) O(16A) X C(16) N(17) Y
C(18) N(17) X C(18) C(19) Y
C(18A) C(18) Z C(18A) N(17) Y
C(19) C(18) X C(19) O(19A) Y
H(1A) N(1) Z H(1A) C(2) Y
H(1B) N(1) Z H(1B) C(2) Y
H(1C) N(1) Z H(1C) C(2) Y
H(2A) C(2) Z H(2A) N(1) Y
H(2B) C(2A) Z H(2B) C(2) Y
H(2C) C(2A) Z H(2C) C(2) Y
H(2D) C(2A) Z H(2D) C(2) Y
H(4A) N(4) Z H(4A) C(3) Y
H(5A) C(5) Z H(5A) N(4) Y
H(5B) C(5A) Z H(5B) C(5) Y
H(5C) C(5A) Z H(5C) C(5) Y
H(5D) C(5A) Z H(5D) C(5) Y
H(7A) N(7) Z H(7A) C(6) Y
H(8A) C(8) Z H(8A) N(7) Y
H(8B) C(8A) Z H(8B) C(8) Y
H(8C) C(8A) Z H(8C) C(8) Y
H(8D) C(8A) Z H(8D) C(8) Y
H(11A) N(11) Z H(11A) C(12) Y
H(11B) N(11) Z H(11B) C(12) Y
H(11C) N(11) Z H(11C) C(12) Y
H(12A) C(12) Z H(12A) N(11) Y
H(12B) C(12A) Z H(12B) C(12) Y
H(12C) C(12A) Z H(12C) C(12) Y
H(12D) C(12A) Z H(12D) C(12) Y
H(14A) N(14) Z H(15A) C(13) Y
H(15A) C(15A) Z H(15A) N(14) Y
H(15B) C(15A) Z H(15B) C(15) Y
H(15C) C(15A) Z H(15C) C(15) Y
H(15D) C(15A) Z H(15D) C(15) Y
H(17A) N(17) Z H(17A) C(16) Y
H(18A) C(18) Z H(18A) N(17) Y
H(18B) C(18A) Z H(18B) C(18) Y
H(18C) C(18A) Z H(18C) C(18) Y
H(18D) C(18A) Z H(18D) C(18) Y
H(21A) O(21) Z H(21A) DUM0 Y
H(31A) O(31) Z H(31A) DUM1 Y

loop_
_atom_rho_multipole_label
_atom_rho_multipole_coeff_Pv
_atom_rho_multipole_coeff_P00
_atom_rho_multipole_coeff_P11
_atom_rho_multipole_coeff_P1-1
_atom_rho_multipole_coeff_P10
_atom_rho_multipole_coeff_P20
_atom_rho_multipole_coeff_P21
_atom_rho_multipole_coeff_P2-1
_atom_rho_multipole_coeff_P22
_atom_rho_multipole_coeff_P2-2
_atom_rho_multipole_coeff_P30
_atom_rho_multipole_coeff_P31
_atom_rho_multipole_coeff_P3-1
_atom_rho_multipole_coeff_P32
_atom_rho_multipole_coeff_P3-2
_atom_rho_multipole_coeff_P33
_atom_rho_multipole_coeff_P3-3
_atom_rho_multipole_coeff_P40
_atom_rho_multipole_coeff_P41
_atom_rho_multipole_coeff_P4-1
_atom_rho_multipole_coeff_P42
_atom_rho_multipole_coeff_P4-2
_atom_rho_multipole_coeff_P43
_atom_rho_multipole_coeff_P4-3
_atom_rho_multipole_coeff_P44
_atom_rho_multipole_coeff_P4-4
_atom_rho_multipole_kappa_prime
_atom_rho_multipole_kappa_dprime0
_atom_rho_multipole_kappa_dprime1
_atom_rho_multipole_kappa_dprime2
_atom_rho_multipole_kappa_dprime3
_atom_rho_multipole_kappa_dprime4
O(3A) 6.54(3) 0.00 -0.054(12) -0.003(12) -0.008(14) -0.100(14) -0.007(12) -0.016(12) -0.044(12) -0.037(12) -0.003(12) 0.012(11) -0.008(11) -0.013(11) 0.002(11) 0.026(11) -0.019(11) 0.043(15) -0.011(13) 0.046(13) 0.000(14) -0.017(14) -0.004(13) 0.019(13) -0.004(13) 0.001(12) 0.9828(15) 1.00 1.00 1.00 1.00 1.00
O(6A) 6.56(3) 0.00 -0.062(12) -0.022(12) -0.003(14) -0.112(13) -0.019(12) -0.009(12) -0.041(12) -0.005(12) 0.000(12) 0.008(11) 0.009(11) -0.006(11) -0.003(11) 0.040(11) -0.010(11) 0.022(15) 0.004(13) 0.018(13) 0.016(14) 0.007(13) 0.002(13) 0.010(13) 0.004(13) 0.002(12) 0.9828(15) 1.00 1.00 1.00 1.00 1.00
O(9A) 6.50(3) 0.00 -0.044(12) 0.020(11) -0.015(14) -0.069(13) 0.006(12) -0.022(12) -0.053(12) -0.003(12) -0.009(11) -0.026(11) 0.003(10) -0.007(11) -0.023(11) 0.027(11) 0.009(11) 0.031(15) -0.021(13) -0.006(13) -0.013(14) 0.019(13) -0.010(13) -0.001(13) -0.011(13) -0.001(13) 0.9861(15) 1.00 1.00 1.00 1.00 1.00
O(9B) 6.48(3) 0.00 -0.047(12) -0.009(12) 0.025(14) -0.066(13) -0.001(12) 0.015(12) -0.068(12) -0.050(12) -0.006(12) 0.005(11) -0.005(11) -0.010(12) -0.022(11) 0.048(11) -0.002(11) 0.027(14) 0.006(13) -0.036(13) -0.030(14) 0.020(13) 0.006(13) -0.019(14) 0.008(13) -0.028(13) 0.9861(15) 1.00 1.00 1.00 1.00 1.00
O(13A) 6.61(3) 0.00 -0.038(12) -0.020(12) -0.044(13) -0.089(13) 0.018(12) -0.007(12) -0.027(12) -0.028(11) -0.004(11) -0.039(11) -0.013(11) -0.020(11) -0.004(11) 0.040(11) -0.013(10) 0.043(14) -0.023(12) 0.033(13) -0.014(14) -0.009(13) 0.005(13) -0.014(13) 0.007(13) 0.003(12) 0.9828(15) 1.00 1.00 1.00 1.00 1.00
O(16A) 6.59(3) 0.00 -0.062(12) 0.005(12) 0.035(14) -0.088(13) 0.004(12) 0.013(12) -0.049(12) 0.034(11) 0.002(11) 0.008(11) 0.007(11) 0.001(11) 0.014(11) 0.048(11) 0.006(10) 0.013(14) -0.019(12) 0.026(12) -0.024(14) -0.006(13) 0.003(13) 0.001(13) 0.010(13) 0.010(12) 0.9828(15) 1.00 1.00 1.00 1.00 1.00
O(19A) 6.50(3) 0.00 -0.064(12) 0.017(12) 0.032(14) -0.038(13) -0.037(12) -0.015(12) -0.060(12) -0.031(12) -0.028(12) 0.008(11) 0.022(11) -0.006(11) 0.021(12) 0.027(11) 0.019(11) -0.005(15) 0.020(13) 0.015(13) 0.026(14) 0.005(13) -0.003(13) 0.029(14) -0.004(13) -0.023(13) 0.9861(15) 1.00 1.00 1.00 1.00 1.00
O(19B) 6.42(3) 0.00 -0.047(13) -0.001(12) 0.018(15) -0.070(14) 0.006(13) 0.017(14) -0.076(12) -0.019(12) 0.022(13) -0.007(12) 0.005(11) -0.003(12) 0.008(12) 0.046(11) 0.016(11) 0.009(16) -0.017(13) 0.011(15) 0.004(15) 0.011(15) 0.014(14) -0.004(14) 0.015(13) -0.003(13) 0.9861(15) 1.00 1.00 1.00 1.00 1.00
O(21) 3.29(3) 0.00 0.00 0.00 0.035(10) 0.011(9) 0.00 0.00 0.011(9) -0.001(8) 0.006(8) 0.00 0.00 0.032(8) -0.002(8) 0.00 0.00 -0.014(9) 0.00 0.00 -0.038(10) 0.016(9) 0.00 0.00 -0.004(10) -0.007(10) 0.976(3) 1.00 1.00 1.00 1.00 1.00
O(31) 3.34(3) 0.00 0.00 0.00 -0.025(10) -0.011(8) 0.00 0.00 0.011(8) 0.006(8) -0.025(8) 0.00 0.00 -0.043(8) -0.007(8) 0.00 0.00 0.016(9) 0.00 0.00 -0.025(9) -0.006(8) 0.00 0.00 -0.004(9) -0.003(9) 0.976(3) 1.00 1.00 1.00 1.00 1.00
N(1) 5.39(6) 0.00 0.015(12) 0.033(15) -0.064(13) -0.037(13) 0.000(12) 0.022(13) 0.001(12) 0.019(13) 0.195(14) 0.018(12) -0.005(13) 0.005(13) 0.026(14) -0.024(12) 0.172(14) 0.037(17) -0.019(16) -0.023(16) -0.029(15) 0.005(17) 0.043(15) -0.110(16) -0.009(15) 0.008(14) 0.998(4) 1.00 1.00 1.00 1.00 1.00
N(4) 5.36(4) 0.00 0.014(14) -0.032(14) 0.00 -0.028(13) 0.00 0.00 -0.006(13) -0.009(13) 0.00 0.018(13) -0.013(12) 0.00 0.00 0.189(14) -0.006(13) 0.060(17) 0.00 0.00 -0.022(16) -0.013(16) 0.00 0.00 -0.012(16) -0.030(16) 0.999(2) 1.00 1.00 1.00 1.00 1.00
N(7) 5.35(4) 0.00 -0.018(14) -0.047(13) 0.00 -0.031(13) 0.00 0.00 0.011(12) 0.042(13) 0.00 0.021(13) 0.016(12) 0.00 0.00 0.184(14) 0.051(13) 0.010(17) 0.00 0.00 0.043(16) 0.009(16) 0.00 0.00 -0.023(16) -0.032(16) 0.999(2) 1.00 1.00 1.00 1.00 1.00
N(11) 5.52(6) 0.00 0.003(14) -0.002(11) -0.047(13) -0.047(13) -0.004(12) 0.024(12) -0.027(12) -0.003(13) 0.208(15) -0.003(12) -0.004(13) 0.017(13) -0.007(13) 0.164(13) -0.022(11) -0.009(17) -0.007(15) 0.018(16) 0.007(16) -0.010(16) -0.066(16) -0.019(15) -0.006(14) 0.008(15) 0.998(4) 1.00 1.00 1.00 1.00 1.00
N(14) 5.29(4) 0.00 -0.008(13) -0.027(14) 0.00 0.009(13) 0.00 0.00 0.005(13) 0.037(13) 0.00 0.017(12) -0.004(13) 0.00 0.00 0.181(13) 0.015(13) 0.011(17) 0.00 0.00 -0.027(16) -0.008(16) 0.00 0.00 -0.024(17) -0.016(16) 0.999(2) 1.00 1.00 1.00 1.00 1.00
N(17) 5.30(4) 0.00 0.000(14) -0.039(13) 0.00 -0.006(14) 0.00 0.00 0.039(13) 0.047(13) 0.00 0.029(13) -0.005(13) 0.00 0.00 0.188(14) 0.043(13) 0.035(17) 0.00 0.00 -0.017(16) 0.002(16) 0.00 0.00 0.011(17) -0.007(16) 0.999(2) 1.00 1.00 1.00 1.00 1.00
C(2) 4.14(5) 0.00 -0.086(16) -0.044(17) -0.013(19) 0.009(16) 0.022(16) 0.021(16) -0.072(15) 0.030(15) 0.010(18) -0.127(17) -0.234(19) 0.027(18) -0.014(18) 0.165(17) -0.020(17) 0.08(2) 0.01(2) 0.03(2) -0.07(2) 0.10(2) 0.02(2) 0.00(2) 0.07(2) 0.02(2) 1.034(3) 1.00 1.00 1.00 1.00 1.00
C(2A) 3.70(6) 0.00 0.00 0.00 -0.019(19) -0.023(18) 0.00 0.00 0.00 0.00 0.17(2) 0.00 0.00 0.00 0.00 0.019(17) 0.098(19) 0.01(3) 0.00 0.00 0.00 0.00 0.03(2) -0.08(2) 0.00 0.00 1.044(5) 1.00 1.00 1.00 1.00 1.00
C(3) 3.72(4) 0.00 -0.028(18) -0.035(18) 0.00 -0.233(17) 0.00 0.00 -0.007(16) 0.078(16) 0.00 -0.028(18) 0.012(18) 0.00 0.00 0.27(2) -0.006(19) -0.01(2) 0.00 0.00 -0.01(2) 0.02(2) 0.00 0.00 -0.03(2) 0.05(3) 1.058(4) 1.00 1.00 1.00 1.00 1.00
C(5) 4.06(5) 0.00 -0.079(16) -0.026(16) -0.043(19) 0.045(16) 0.031(15) 0.032(16) -0.027(15) 0.037(15) -0.015(18) -0.122(17) -0.207(18) 0.014(17) 0.004(18) 0.134(17) -0.066(17) 0.04(2) 0.00(2) -0.01(2) -0.05(2) 0.08(2) -0.05(2) -0.01(2) -0.01(2) 0.02(2) 1.034(3) 1.00 1.00 1.00 1.00 1.00
C(5A) 3.84(6) 0.00 0.00 0.00 0.06(2) -0.025(18) 0.00 0.00 0.00 0.00 0.16(2) 0.00 0.00 0.00 0.00 0.016(17) 0.167(19) -0.01(2) 0.00 0.00 0.00 0.00 0.00(2) -0.04(2) 0.00 0.00 1.044(5) 1.00 1.00 1.00 1.00 1.00
C(6) 3.72(4) 0.00 0.028(18) -0.009(17) 0.00 -0.246(17) 0.00 0.00 0.038(17) -0.009(16) 0.00 -0.005(18) 0.021(18) 0.00 0.00 0.275(19) 0.045(19) 0.04(2) 0.00 0.00 0.04(2) 0.02(2) 0.00 0.00 0.03(3) 0.05(2) 1.058(4) 1.00 1.00 1.00 1.00 1.00
C(8) 3.99(5) 0.00 -0.060(16) -0.012(17) -0.039(19) 0.048(16) 0.036(15) 0.038(15) -0.071(15) -0.005(15) 0.001(18) -0.161(18) -0.193(19) 0.007(17) 0.001(18) 0.165(18) -0.019(17) 0.01(2) -0.01(2) -0.03(2) -0.01(2) 0.10(2) -0.03(2) 0.00(2) 0.02(2) -0.07(2) 1.034(3) 1.00 1.00 1.00 1.00 1.00
C(8A) 3.77(7) 0.00 0.00 0.00 0.04(2) -0.016(18) 0.00 0.00 0.00 0.00 0.17(2) 0.00 0.00 0.00 0.00 0.024(16) 0.118(19) 0.00(3) 0.00 0.00 0.00 0.00 0.02(2) -0.04(2) 0.00 0.00 1.044(5) 1.00 1.00 1.00 1.00 1.00
C(9) 4.00(5) 0.00 -0.008(17) 0.018(18) 0.00 -0.269(17) 0.00 0.00 0.012(16) 0.031(16) 0.00 0.005(18) -0.026(18) 0.00 0.00 0.32(2) -0.031(19) 0.03(2) 0.00 0.00 -0.06(2) -0.04(2) 0.00 0.00 0.04(3) 0.02(2) 1.039(5) 1.00 1.00 1.00 1.00 1.00
C(12) 4.13(5) 0.00 -0.115(16) -0.043(16) 0.011(18) 0.054(16) 0.011(15) 0.032(15) -0.074(15) -0.001(15) -0.036(17) -0.152(18) -0.213(19) 0.018(16) -0.021(18) 0.176(18) -0.048(17) 0.00(2) 0.02(2) 0.04(2) -0.05(2) 0.09(2) 0.02(2) 0.00(2) 0.00(2) -0.01(2) 1.034(3) 1.00 1.00 1.00 1.00 1.00
C(12A) 3.75(6) 0.00 0.00 0.00 -0.005(19) -0.065(18) 0.00 0.00 0.00 0.00 0.18(2) 0.00 0.00 0.00 0.00 -0.003(16) 0.141(18) 0.04(2) 0.00 0.00 0.00 0.00 0.01(2) -0.09(3) 0.00 0.00 1.044(5) 1.00 1.00 1.00 1.00 1.00
C(13) 3.78(4) 0.00 0.024(17) -0.018(18) 0.00 -0.206(17) 0.00 0.00 -0.033(16) 0.022(16) 0.00 -0.037(18) -0.036(18) 0.00 0.00 0.27(2) -0.043(19) 0.00(2) 0.00 0.00 -0.06(2) 0.04(2) 0.00 0.00 0.03(3) 0.04(3) 1.058(4) 1.00 1.00 1.00 1.00 1.00
C(15) 3.98(5) 0.00 -0.067(16) -0.023(17) -0.057(17) 0.035(16) 0.023(15) 0.032(15) -0.015(15) 0.006(15) -0.030(18) -0.158(18) -0.206(18) 0.002(16) -0.010(18) 0.164(18) -0.055(18) 0.10(2) 0.06(2) 0.02(2) -0.06(2) 0.12(2) -0.02(2) -0.01(2) 0.04(2) 0.01(2) 1.034(3) 1.00 1.00 1.00 1.00 1.00
C(15A) 3.84(7) 0.00 0.00 0.00 0.03(2) -0.042(18) 0.00 0.00 0.00 0.00 0.24(2) 0.00 0.00 0.00 0.00 0.026(16) 0.101(18) 0.04(2) 0.00 0.00 0.00 0.00 -0.01(2) -0.11(2) 0.00 0.00 1.044(5) 1.00 1.00 1.00 1.00 1.00
C(16) 3.68(4) 0.00 0.036(18) -0.002(17) 0.00 -0.210(17) 0.00 0.00 0.045(16) -0.005(16) 0.00 -0.014(18) 0.019(18) 0.00 0.00 0.27(2) 0.030(19) 0.03(2) 0.00 0.00 0.02(2) 0.02(2) 0.00 0.00 -0.04(3) -0.03(3) 1.058(4) 1.00 1.00 1.00 1.00 1.00
C(18) 3.99(5) 0.00 -0.077(16) 0.009(16) -0.005(19) -0.004(17) 0.006(15) 0.033(16) -0.074(15) -0.003(15) -0.007(18) -0.172(18) -0.211(18) 0.020(17) -0.020(18) 0.181(17) -0.063(17) 0.02(2) 0.00(2) 0.03(2) -0.02(2) 0.10(2) -0.03(2) -0.05(2) 0.02(2) 0.00(2) 1.034(3) 1.00 1.00 1.00 1.00 1.00
C(18A) 3.81(7) 0.00 0.00 0.00 0.004(19) -0.040(18) 0.00 0.00 0.00 0.00 0.19(2) 0.00 0.00 0.00 0.00 -0.021(16) 0.119(18) 0.06(2) 0.00 0.00 0.00 0.00 0.01(2) -0.05(2) 0.00 0.00 1.044(5) 1.00 1.00 1.00 1.00 1.00
C(19) 3.89(5) 0.00 -0.026(17) 0.015(18) 0.00 -0.267(17) 0.00 0.00 -0.041(16) 0.021(16) 0.00 -0.031(18) -0.020(19) 0.00 0.00 0.30(2) -0.005(19) -0.01(2) 0.00 0.00 0.02(2) -0.01(2) 0.00 0.00 -0.03(3) 0.00(2) 1.039(5) 1.00 1.00 1.00 1.00 1.00
H(1A) 0.65(2) 0.00 0.00 0.00 0.082(13) 0.00 0.00 0.00 0.00 0.00 0.00 0.00 0.00 0.00 0.00 0.00 0.00 0.00 0.00 0.00 0.00 0.00 0.00 0.00 0.00 0.00 1.20 1.20 1.20 1.20 1.20 1.20
H(1B) 0.65 0.00 0.00 0.00 0.08 0.00 0.00 0.00 0.00 0.00 0.00 0.00 0.00 0.00 0.00 0.00 0.00 0.00 0.00 0.00 0.00 0.00 0.00 0.00 0.00 0.00 1.20 1.20 1.20 1.20 1.20 1.20
H(1C) 0.65 0.00 0.00 0.00 0.08 0.00 0.00 0.00 0.00 0.00 0.00 0.00 0.00 0.00 0.00 0.00 0.00 0.00 0.00 0.00 0.00 0.00 0.00 0.00 0.00 0.00 1.20 1.20 1.20 1.20 1.20 1.20
H(2A) 0.81(2) 0.00 0.00 0.00 0.118(12) 0.00 0.00 0.00 0.00 0.00 0.00 0.00 0.00 0.00 0.00 0.00 0.00 0.00 0.00 0.00 0.00 0.00 0.00 0.00 0.00 0.00 1.20 1.20 1.20 1.20 1.20 1.20
H(2B) 1.005(18) 0.00 0.00 0.00 0.167(10) 0.00 0.00 0.00 0.00 0.00 0.00 0.00 0.00 0.00 0.00 0.00 0.00 0.00 0.00 0.00 0.00 0.00 0.00 0.00 0.00 0.00 1.20 1.20 1.20 1.20 1.20 1.20
H(2C) 1.00 0.00 0.00 0.00 0.17 0.00 0.00 0.00 0.00 0.00 0.00 0.00 0.00 0.00 0.00 0.00 0.00 0.00 0.00 0.00 0.00 0.00 0.00 0.00 0.00 0.00 1.20 1.20 1.20 1.20 1.20 1.20
H(2D) 1.00 0.00 0.00 0.00 0.17 0.00 0.00 0.00 0.00 0.00 0.00 0.00 0.00 0.00 0.00 0.00 0.00 0.00 0.00 0.00 0.00 0.00 0.00 0.00 0.00 0.00 1.20 1.20 1.20 1.20 1.20 1.20
H(4A) 0.73(2) 0.00 0.00 0.00 0.107(14) 0.00 0.00 0.00 0.00 0.00 0.00 0.00 0.00 0.00 0.00 0.00 0.00 0.00 0.00 0.00 0.00 0.00 0.00 0.00 0.00 0.00 1.20 1.20 1.20 1.20 1.20 1.20
H(5A) 0.81 0.00 0.00 0.00 0.12 0.00 0.00 0.00 0.00 0.00 0.00 0.00 0.00 0.00 0.00 0.00 0.00 0.00 0.00 0.00 0.00 0.00 0.00 0.00 0.00 0.00 1.20 1.20 1.20 1.20 1.20 1.20
H(5B) 1.00 0.00 0.00 0.00 0.17 0.00 0.00 0.00 0.00 0.00 0.00 0.00 0.00 0.00 0.00 0.00 0.00 0.00 0.00 0.00 0.00 0.00 0.00 0.00 0.00 0.00 1.20 1.20 1.20 1.20 1.20 1.20
H(5C) 1.00 0.00 0.00 0.00 0.17 0.00 0.00 0.00 0.00 0.00 0.00 0.00 0.00 0.00 0.00 0.00 0.00 0.00 0.00 0.00 0.00 0.00 0.00 0.00 0.00 0.00 1.20 1.20 1.20 1.20 1.20 1.20
H(5D) 1.00 0.00 0.00 0.00 0.17 0.00 0.00 0.00 0.00 0.00 0.00 0.00 0.00 0.00 0.00 0.00 0.00 0.00 0.00 0.00 0.00 0.00 0.00 0.00 0.00 0.00 1.20 1.20 1.20 1.20 1.20 1.20
H(7A) 0.73 0.00 0.00 0.00 0.11 0.00 0.00 0.00 0.00 0.00 0.00 0.00 0.00 0.00 0.00 0.00 0.00 0.00 0.00 0.00 0.00 0.00 0.00 0.00 0.00 0.00 1.20 1.20 1.20 1.20 1.20 1.20
H(8A) 0.81 0.00 0.00 0.00 0.12 0.00 0.00 0.00 0.00 0.00 0.00 0.00 0.00 0.00 0.00 0.00 0.00 0.00 0.00 0.00 0.00 0.00 0.00 0.00 0.00 0.00 1.20 1.20 1.20 1.20 1.20 1.20
H(8B) 1.00 0.00 0.00 0.00 0.17 0.00 0.00 0.00 0.00 0.00 0.00 0.00 0.00 0.00 0.00 0.00 0.00 0.00 0.00 0.00 0.00 0.00 0.00 0.00 0.00 0.00 1.20 1.20 1.20 1.20 1.20 1.20
H(8C) 1.00 0.00 0.00 0.00 0.17 0.00 0.00 0.00 0.00 0.00 0.00 0.00 0.00 0.00 0.00 0.00 0.00 0.00 0.00 0.00 0.00 0.00 0.00 0.00 0.00 0.00 1.20 1.20 1.20 1.20 1.20 1.20
H(8D) 1.00 0.00 0.00 0.00 0.17 0.00 0.00 0.00 0.00 0.00 0.00 0.00 0.00 0.00 0.00 0.00 0.00 0.00 0.00 0.00 0.00 0.00 0.00 0.00 0.00 0.00 1.20 1.20 1.20 1.20 1.20 1.20
H(11A) 0.66(2) 0.00 0.00 0.00 0.100(13) 0.00 0.00 0.00 0.00 0.00 0.00 0.00 0.00 0.00 0.00 0.00 0.00 0.00 0.00 0.00 0.00 0.00 0.00 0.00 0.00 0.00 1.20 1.20 1.20 1.20 1.20 1.20
H(11B) 0.66 0.00 0.00 0.00 0.10 0.00 0.00 0.00 0.00 0.00 0.00 0.00 0.00 0.00 0.00 0.00 0.00 0.00 0.00 0.00 0.00 0.00 0.00 0.00 0.00 0.00 1.20 1.20 1.20 1.20 1.20 1.20
H(11C) 0.66 0.00 0.00 0.00 0.10 0.00 0.00 0.00 0.00 0.00 0.00 0.00 0.00 0.00 0.00 0.00 0.00 0.00 0.00 0.00 0.00 0.00 0.00 0.00 0.00 0.00 1.20 1.20 1.20 1.20 1.20 1.20
H(12A) 0.80(2) 0.00 0.00 0.00 0.135(12) 0.00 0.00 0.00 0.00 0.00 0.00 0.00 0.00 0.00 0.00 0.00 0.00 0.00 0.00 0.00 0.00 0.00 0.00 0.00 0.00 0.00 1.20 1.20 1.20 1.20 1.20 1.20
H(12B) 1.010(18) 0.00 0.00 0.00 0.158(10) 0.00 0.00 0.00 0.00 0.00 0.00 0.00 0.00 0.00 0.00 0.00 0.00 0.00 0.00 0.00 0.00 0.00 0.00 0.00 0.00 0.00 1.20 1.20 1.20 1.20 1.20 1.20
H(12C) 1.01 0.00 0.00 0.00 0.16 0.00 0.00 0.00 0.00 0.00 0.00 0.00 0.00 0.00 0.00 0.00 0.00 0.00 0.00 0.00 0.00 0.00 0.00 0.00 0.00 0.00 1.20 1.20 1.20 1.20 1.20 1.20
H(12D) 1.01 0.00 0.00 0.00 0.16 0.00 0.00 0.00 0.00 0.00 0.00 0.00 0.00 0.00 0.00 0.00 0.00 0.00 0.00 0.00 0.00 0.00 0.00 0.00 0.00 0.00 1.20 1.20 1.20 1.20 1.20 1.20
H(14A) 0.71(2) 0.00 0.00 0.00 0.118(14) 0.00 0.00 0.00 0.00 0.00 0.00 0.00 0.00 0.00 0.00 0.00 0.00 0.00 0.00 0.00 0.00 0.00 0.00 0.00 0.00 0.00 1.20 1.20 1.20 1.20 1.20 1.20
H(15A) 0.80 0.00 0.00 0.00 0.13 0.00 0.00 0.00 0.00 0.00 0.00 0.00 0.00 0.00 0.00 0.00 0.00 0.00 0.00 0.00 0.00 0.00 0.00 0.00 0.00 0.00 1.20 1.20 1.20 1.20 1.20 1.20
H(15B) 1.01 0.00 0.00 0.00 0.16 0.00 0.00 0.00 0.00 0.00 0.00 0.00 0.00 0.00 0.00 0.00 0.00 0.00 0.00 0.00 0.00 0.00 0.00 0.00 0.00 0.00 1.20 1.20 1.20 1.20 1.20 1.20
H(15C) 1.01 0.00 0.00 0.00 0.16 0.00 0.00 0.00 0.00 0.00 0.00 0.00 0.00 0.00 0.00 0.00 0.00 0.00 0.00 0.00 0.00 0.00 0.00 0.00 0.00 0.00 1.20 1.20 1.20 1.20 1.20 1.20
H(15D) 1.01 0.00 0.00 0.00 0.16 0.00 0.00 0.00 0.00 0.00 0.00 0.00 0.00 0.00 0.00 0.00 0.00 0.00 0.00 0.00 0.00 0.00 0.00 0.00 0.00 0.00 1.20 1.20 1.20 1.20 1.20 1.20
H(17A) 0.71 0.00 0.00 0.00 0.12 0.00 0.00 0.00 0.00 0.00 0.00 0.00 0.00 0.00 0.00 0.00 0.00 0.00 0.00 0.00 0.00 0.00 0.00 0.00 0.00 0.00 1.20 1.20 1.20 1.20 1.20 1.20
H(18A) 0.80 0.00 0.00 0.00 0.13 0.00 0.00 0.00 0.00 0.00 0.00 0.00 0.00 0.00 0.00 0.00 0.00 0.00 0.00 0.00 0.00 0.00 0.00 0.00 0.00 0.00 1.20 1.20 1.20 1.20 1.20 1.20
H(18B) 1.01 0.00 0.00 0.00 0.16 0.00 0.00 0.00 0.00 0.00 0.00 0.00 0.00 0.00 0.00 0.00 0.00 0.00 0.00 0.00 0.00 0.00 0.00 0.00 0.00 0.00 1.20 1.20 1.20 1.20 1.20 1.20
H(18C) 1.01 0.00 0.00 0.00 0.16 0.00 0.00 0.00 0.00 0.00 0.00 0.00 0.00 0.00 0.00 0.00 0.00 0.00 0.00 0.00 0.00 0.00 0.00 0.00 0.00 0.00 1.20 1.20 1.20 1.20 1.20 1.20
H(18D) 1.01 0.00 0.00 0.00 0.16 0.00 0.00 0.00 0.00 0.00 0.00 0.00 0.00 0.00 0.00 0.00 0.00 0.00 0.00 0.00 0.00 0.00 0.00 0.00 0.00 0.00 1.20 1.20 1.20 1.20 1.20 1.20
H(21A) 0.68(2) 0.00 0.00 0.00 0.119(15) 0.00 0.00 0.00 0.00 0.00 0.00 0.00 0.00 0.00 0.00 0.00 0.00 0.00 0.00 0.00 0.00 0.00 0.00 0.00 0.00 0.00 1.20 1.20 1.20 1.20 1.20 1.20
H(31A) 0.68 0.00 0.00 0.00 0.12 0.00 0.00 0.00 0.00 0.00 0.00 0.00 0.00 0.00 0.00 0.00 0.00 0.00 0.00 0.00 0.00 0.00 0.00 0.00 0.00 0.00 1.20 1.20 1.20 1.20 1.20 1.20

loop_
_atom_site_aniso_label
_atom_site_aniso_U_11
_atom_site_aniso_U_22
_atom_site_aniso_U_33
_atom_site_aniso_U_23
_atom_site_aniso_U_13
_atom_site_aniso_U_12
O(3A) 0.00471(9) 0.01399(13) 0.00699(9) -0.00116(10) 0.00125(7) -0.00250(10)
O(6A) 0.00448(9) 0.01466(14) 0.00652(9) -0.00114(9) 0.00103(7) 0.00191(10)
O(9A) 0.0057(1) 0.0118(1) 0.0070(1) 0.0004(1) 0.0014(1) -0.0017(1)
O(9B) 0.0081(1) 0.0134(1) 0.0042(1) -0.0010(1) 0.0008(1) 0.0004(1)
O(13A) 0.00489(9) 0.01187(12) 0.00600(9) -0.00211(9) 0.00063(7) 0.00047(9)
O(16A) 0.00493(9) 0.01161(12) 0.00620(9) -0.00160(9) 0.00150(7) -0.00082(9)
O(19A) 0.0055(1) 0.0131(1) 0.0076(1) -0.0016(1) 0.0017(1) -0.0013(1)
O(19B) 0.0087(1) 0.0172(1) 0.0053(1) -0.0001(1) 0.0014(1) 0.0030(1)
O(21) 0.0106(2) 0.0075(2) 0.0129(2) 0.0000 0.0037(1) 0.0000
O(31) 0.0084(1) 0.0066(2) 0.0073(1) 0.0000 0.0012(1) 0.0000
N(1) 0.00660(9) 0.00862(11) 0.00490(8) 0.00010(8) 0.00072(7) -0.00005(8)
N(4) 0.00494(9) 0.00867(10) 0.00399(8) -0.00058(7) 0.00080(6) -0.00101(7)
N(7) 0.00469(9) 0.00914(10) 0.00411(7) -0.00021(7) 0.00091(6) 0.00107(7)
N(11) 0.00660(9) 0.00730(10) 0.00418(8) -0.00036(8) 0.00045(7) -0.00008(8)
N(14) 0.00495(9) 0.00784(9) 0.00392(8) -0.00105(7) 0.00033(6) 0.00061(6)
N(17) 0.00501(9) 0.00864(10) 0.00413(8) -0.00114(7) 0.00129(6) -0.00092(6)
C(2) 0.00557(9) 0.00698(10) 0.00473(9) 0.00003(8) 0.00112(7) -0.00058(7)
C(2A) 0.0122(1) 0.0078(1) 0.0088(1) 0.0025(1) 0.0027(1) 0.0006(1)
C(3) 0.00485(9) 0.00699(10) 0.00439(8) -0.00025(7) 0.00093(7) -0.00075(7)
C(5) 0.00514(9) 0.00683(10) 0.00426(8) 0.00006(8) 0.00069(7) -0.00010(7)
C(5A) 0.0120(1) 0.0077(1) 0.0085(1) 0.0025(1) 0.0015(1) -0.0002(1)
C(6) 0.00451(9) 0.00715(10) 0.00402(8) -0.00049(7) 0.00076(7) 0.00033(7)
C(8) 0.00536(9) 0.00736(10) 0.00442(8) -0.00012(8) 0.00096(7) 0.00027(8)
C(8A) 0.0109(1) 0.0083(1) 0.0090(1) 0.0023(1) 0.0008(1) 0.0003(1)
C(9) 0.00584(9) 0.00761(10) 0.00427(8) -0.00057(8) 0.00125(7) -0.00035(7)
C(12) 0.00517(9) 0.00629(11) 0.00435(8) -0.00020(8) 0.00072(7) 0.00023(7)
C(12A) 0.0107(1) 0.0067(1) 0.0076(1) -0.0013(1) 0.0007(1) 0.0004(1)
C(13) 0.00477(9) 0.00632(9) 0.00391(8) -0.00049(7) 0.00040(7) 0.00023(7)
C(15) 0.00524(9) 0.00622(10) 0.00413(8) -0.00043(8) 0.00086(7) 0.00007(7)
C(15A) 0.0114(1) 0.0061(1) 0.0075(1) -0.0006(1) 0.0013(1) 0.0001(1)
C(16) 0.00467(9) 0.00650(10) 0.00396(8) -0.00026(7) 0.00080(7) -0.00025(7)
C(18) 0.00532(9) 0.00741(10) 0.00430(8) -0.00076(8) 0.00101(7) -0.00015(8)
C(18A) 0.0102(1) 0.0078(1) 0.0081(1) -0.0022(1) 0.0011(1) -0.0006(1)
C(19) 0.00591(9) 0.00811(10) 0.00470(8) -0.00075(7) 0.00153(7) -0.00002(7)

loop_
_atom_site_label
_atom_site_type_symbol
_atom_site_fract_x
_atom_site_fract_y
_atom_site_fract_z
_atom_site_U_iso_or_equiv
_atom_site_occupancy
_atom_site_calc_flag
O(3A) O 0.48658(2) 0.59731(14) 0.334530(10) 0.009 1 ?
O(6A) O 0.28137(2) 0.48846(14) 0.188450(10) 0.009 1 ?
O(9A) O 0.44056(2) 0.52425(14) 0.057780(10) 0.008 1 ?
O(9B) O 0.33970(2) 0.60721(14) -0.002090(10) 0.009 1 ?
O(13A) O 0.53200(2) 0.73539(14) 0.165340(10) 0.008 1 ?
O(16A) O 0.73268(2) 0.88406(14) 0.312940(10) 0.008 1 ?
O(19A) O 0.55887(2) 0.89310(14) 0.44081(2) 0.009 1 ?
O(19B) O 0.65991(2) 0.80459(15) 0.499980(10) 0.011 1 ?
O(21) O 0.5 0.24785 0.5 0.01 0.5 ?
O(31) O 0.5 0.18100(10) 0 0.008 0.5 ?
N(1) N 0.42738(2) 0.63098(14) 0.430060(10) 0.007 1 ?
N(4) N 0.37505(2) 0.50628(13) 0.285390(10) 0.006 1 ?
N(7) N 0.37618(2) 0.58849(13) 0.143670(10) 0.006 1 ?
N(11) N 0.57465(2) 0.81464(14) 0.068900(10) 0.006 1 ?
N(14) N 0.64356(2) 0.81007(13) 0.214950(10) 0.006 1 ?
N(17) N 0.63457(2) 0.85842(13) 0.357870(10) 0.006 1 ?
C(2) C 0.37956(2) 0.66950(13) 0.377070(10) 0.006 1 ?
C(2A) C 0.36210(2) 0.95602(14) 0.370720(10) 0.01 1 ?
C(3) C 0.41917(2) 0.58272(13) 0.330540(10) 0.006 1 ?
C(5) C 0.40447(2) 0.43670(13) 0.236320(10) 0.006 1 ?
C(5A) C 0.42123(2) 0.14874(14) 0.234810(10) 0.01 1 ?
C(6) C 0.34805(2) 0.51015(13) 0.187140(10) 0.005 1 ?
C(8) C 0.33192(2) 0.65698(13) 0.092050(10) 0.006 1 ?
C(8A) C 0.31340(2) 0.94419(14) 0.089990(10) 0.01 1 ?
C(9) C 0.37396(2) 0.58817(13) 0.045310(10) 0.006 1 ?
C(12) C 0.62497(2) 0.90779(13) 0.117660(10) 0.005 1 ?
C(12A) C 0.62849(2) 1.20093(14) 0.117890(10) 0.009 1 ?
C(13) C 0.59636(2) 0.80824(13) 0.168430(10) 0.005 1 ?
C(15) C 0.61921(2) 0.71663(13) 0.264450(10) 0.005 1 ?
C(15A) C 0.62217(2) 0.42289(14) 0.267390(10) 0.009 1 ?
C(16) C 0.66739(2) 0.83117(13) 0.313930(10) 0.005 1 ?
C(18) C 0.67375(2) 0.94357(13) 0.410380(10) 0.006 1 ?
C(18A) C 0.68421(2) 1.23553(14) 0.412260(10) 0.009 1 ?
C(19) C 0.62763(2) 0.86976(13) 0.454200(10) 0.006 1 ?
H(1A) H 0.40063 0.70111 0.4606 0.014(4) 1 ?
H(1B) H 0.47661 0.72746 0.43179 0.006(3) 1 ?
H(1C) H 0.4378 0.43943 0.43847 0.011(3) 1 ?
H(2A) H 0.3277 0.56539 0.37663 0.012(3) 1 ?
H(2B) H 0.41158 1.05321 0.36721 0.030(3) 1 ?
H(2C) H 0.32528 0.97819 0.33393 0.033(3) 1 ?
H(2D) H 0.33732 1.01897 0.40413 0.034(3) 1 ?
H(4A) H 0.3216 0.47422 0.28746 0.006(3) 1 ?
H(5A) H 0.45458 0.54975 0.23546 0.010(2) 1 ?
H(5B) H 0.44505 0.10958 0.19954 0.030(3) 1 ?
H(5C) H 0.3728 0.03855 0.23362 0.031(3) 1 ?
H(5D) H 0.46027 0.10101 0.26914 0.028(3) 1 ?
H(7A) H 0.43094 0.60213 0.14465 0.011(3) 1 ?
H(8A) H 0.28118 0.54338 0.08728 0.010(2) 1 ?
H(8B) H 0.28589 0.98516 0.12341 0.031(3) 1 ?
H(8C) H 0.27771 0.98198 0.05328 0.026(3) 1 ?
H(8D) H 0.36335 1.04736 0.09325 0.028(3) 1 ?
H(11A) H 0.53035 0.7187 0.08021 0.007(3) 1 ?
H(11B) H 0.55197 0.96684 0.04555 0.008(3) 1 ?
H(11C) H 0.60538 0.71116 0.04504 0.015(3) 1 ?
H(12A) H 0.68063 0.8373 0.11567 0.015(3) 1 ?
H(12B) H 0.64365 1.26973 0.08109 0.026(3) 1 ?
H(12C) H 0.57593 1.27785 0.12024 0.031(3) 1 ?
H(12D) H 0.66576 1.26142 0.15222 0.027(3) 1 ?
H(14A) H 0.69605 0.86638 0.21568 0.012(3) 1 ?
H(15A) H 0.56259 0.77925 0.26574 0.010(2) 1 ?
H(15B) H 0.58861 0.34983 0.23238 0.028(3) 1 ?
H(15C) H 0.67689 0.35855 0.26893 0.028(3) 1 ?
H(15D) H 0.60109 0.36612 0.30287 0.030(3) 1 ?
H(17A) H 0.58092 0.81841 0.35722 0.009(3) 1 ?
H(18A) H 0.72783 0.85085 0.41797 0.012(3) 1 ?
H(18B) H 0.71102 1.29443 0.37956 0.028(3) 1 ?
H(18C) H 0.6323 1.32627 0.40842 0.028(3) 1 ?
H(18D) H 0.71473 1.29412 0.44981 0.029(3) 1 ?
H(21A) H 0.47154 0.14574 0.52167 0.014(4) 1 ?
H(31A) H 0.47209 0.29505 0.01974 0.009(3) 1 ?
DUM0 . 0.5 1 0.5 . . dum
DUM1 . 0.5 1 0 . . dum

loop_
_geom_angle_atom_site_label_1
_geom_angle_atom_site_label_2
_geom_angle_atom_site_label_3
_geom_angle
_geom_angle_site_symmetry_1
_geom_angle_site_symmetry_2
_geom_angle_site_symmetry_3
_geom_angle_publ_flag
H(21A) O(21) H(21A) 113.17 1_555 1_555 2_656 yes
H(31A) O(31) H(31A) 104.16(7) 1_555 1_555 2_655 yes
H(1A) N(1) H(1B) 108.18(5) 1_555 1_555 1_555 yes
H(1A) N(1) H(1C) 106.78(4) 1_555 1_555 1_555 yes
H(1B) N(1) H(1C) 109.13(4) 1_555 1_555 1_555 yes
C(3) N(4) C(5) 121.27(3) 1_555 1_555 1_555 yes
C(3) N(4) H(4A) 118.63(3) 1_555 1_555 1_555 yes
C(5) N(4) H(4A) 119.59(3) 1_555 1_555 1_555 yes
C(6) N(7) C(8) 123.68(3) 1_555 1_555 1_555 yes
C(6) N(7) H(7A) 120.95(3) 1_555 1_555 1_555 yes
C(8) N(7) H(7A) 115.37(3) 1_555 1_555 1_555 yes
H(11A) N(11) H(11B) 104.83(3) 1_555 1_555 1_555 yes
H(11A) N(11) H(11C) 115.42(6) 1_555 1_555 1_555 yes
H(11B) N(11) H(11C) 106.84(3) 1_555 1_555 1_555 yes
C(13) N(14) C(15) 118.97(3) 1_555 1_555 1_555 yes
C(13) N(14) H(14A) 120.93(3) 1_555 1_555 1_555 yes
C(15) N(14) H(14A) 120.02(3) 1_555 1_555 1_555 yes
C(16) N(17) C(18) 122.63(3) 1_555 1_555 1_555 yes
C(16) N(17) H(17A) 122.06(3) 1_555 1_555 1_555 yes
C(18) N(17) H(17A) 115.30(3) 1_555 1_555 1_555 yes
C(2A) C(2) C(3) 109.17(3) 1_555 1_555 1_555 yes
C(2A) C(2) H(2A) 108.19(4) 1_555 1_555 1_555 yes
C(3) C(2) H(2A) 111.23(3) 1_555 1_555 1_555 yes
C(2) C(2A) H(2B) 107.77(4) 1_555 1_555 1_555 yes
C(2) C(2A) H(2C) 107.00(4) 1_555 1_555 1_555 yes
C(2) C(2A) H(2D) 109.31(4) 1_555 1_555 1_555 yes
H(2B) C(2A) H(2C) 108.90(4) 1_555 1_555 1_555 yes
H(2B) C(2A) H(2D) 113.36(5) 1_555 1_555 1_555 yes
H(2C) C(2A) H(2D) 110.27(4) 1_555 1_555 1_555 yes
O(3A) C(3) N(4) 124.07(3) 1_555 1_555 1_555 yes
O(3A) C(3) C(2) 120.85(3) 1_555 1_555 1_555 yes
N(4) C(3) C(2) 114.97(3) 1_555 1_555 1_555 yes
N(4) C(5) C(5A) 111.52(3) 1_555 1_555 1_555 yes
N(4) C(5) C(6) 108.21(3) 1_555 1_555 1_555 yes
N(4) C(5) H(5A) 107.74(3) 1_555 1_555 1_555 yes
C(5A) C(5) C(6) 109.92(3) 1_555 1_555 1_555 yes
C(5A) C(5) H(5A) 110.58(4) 1_555 1_555 1_555 yes
C(6) C(5) H(5A) 108.78(3) 1_555 1_555 1_555 yes
C(5) C(5A) H(5B) 108.63(4) 1_555 1_555 1_555 yes
C(5) C(5A) H(5C) 111.07(4) 1_555 1_555 1_555 yes
C(5) C(5A) H(5D) 108.96(4) 1_555 1_555 1_555 yes
H(5B) C(5A) H(5C) 109.09(5) 1_555 1_555 1_555 yes
H(5B) C(5A) H(5D) 107.77(4) 1_555 1_555 1_555 yes
H(5C) C(5A) H(5D) 111.23(5) 1_555 1_555 1_555 yes
O(6A) C(6) N(7) 124.03(3) 1_555 1_555 1_555 yes
O(6A) C(6) C(5) 120.88(3) 1_555 1_555 1_555 yes
N(7) C(6) C(5) 115.06(3) 1_555 1_555 1_555 yes
N(7) C(8) C(8A) 111.14(3) 1_555 1_555 1_555 yes
N(7) C(8) C(9) 109.25(3) 1_555 1_555 1_555 yes
N(7) C(8) H(8A) 108.46(3) 1_555 1_555 1_555 yes
C(8A) C(8) C(9) 109.78(3) 1_555 1_555 1_555 yes
C(8A) C(8) H(8A) 109.95(4) 1_555 1_555 1_555 yes
C(9) C(8) H(8A) 108.20(3) 1_555 1_555 1_555 yes
C(8) C(8A) H(8B) 107.54(4) 1_555 1_555 1_555 yes
C(8) C(8A) H(8C) 108.43(4) 1_555 1_555 1_555 yes
C(8) C(8A) H(8D) 107.85(4) 1_555 1_555 1_555 yes
H(8B) C(8A) H(8C) 109.23(4) 1_555 1_555 1_555 yes
H(8B) C(8A) H(8D) 110.63(5) 1_555 1_555 1_555 yes
H(8C) C(8A) H(8D) 112.99(5) 1_555 1_555 1_555 yes
O(9A) C(9) O(9B) 125.68(4) 1_555 1_555 1_555 yes
O(9A) C(9) C(8) 117.37(3) 1_555 1_555 1_555 yes
O(9B) C(9) C(8) 116.92(3) 1_555 1_555 1_555 yes
C(12A) C(12) C(13) 110.83(3) 1_555 1_555 1_555 yes
C(12A) C(12) H(12A) 107.16(4) 1_555 1_555 1_555 yes
C(13) C(12) H(12A) 111.44(3) 1_555 1_555 1_555 yes
C(12) C(12A) H(12B) 110.60(4) 1_555 1_555 1_555 yes
C(12) C(12A) H(12C) 109.87(4) 1_555 1_555 1_555 yes
C(12) C(12A) H(12D) 108.82(4) 1_555 1_555 1_555 yes
H(12B) C(12A) H(12C) 106.48(4) 1_555 1_555 1_555 yes
H(12B) C(12A) H(12D) 111.76(4) 1_555 1_555 1_555 yes
H(12C) C(12A) H(12D) 109.28(4) 1_555 1_555 1_555 yes
O(13A) C(13) N(14) 123.21(3) 1_555 1_555 1_555 yes
O(13A) C(13) C(12) 120.05(3) 1_555 1_555 1_555 yes
N(14) C(13) C(12) 116.73(3) 1_555 1_555 1_555 yes
N(14) C(15) C(15A) 111.15(3) 1_555 1_555 1_555 yes
N(14) C(15) C(16) 109.47(3) 1_555 1_555 1_555 yes
N(14) C(15) H(15A) 109.98(3) 1_555 1_555 1_555 yes
C(15A) C(15) C(16) 109.91(3) 1_555 1_555 1_555 yes
C(15A) C(15) H(15A) 108.82(4) 1_555 1_555 1_555 yes
C(16) C(15) H(15A) 107.43(3) 1_555 1_555 1_555 yes
C(15) C(15A) H(15B) 107.93(4) 1_555 1_555 1_555 yes
C(15) C(15A) H(15C) 110.19(4) 1_555 1_555 1_555 yes
C(15) C(15A) H(15D) 107.67(4) 1_555 1_555 1_555 yes
H(15B) C(15A) H(15C) 110.52(4) 1_555 1_555 1_555 yes
H(15B) C(15A) H(15D) 109.94(4) 1_555 1_555 1_555 yes
H(15C) C(15A) H(15D) 110.50(4) 1_555 1_555 1_555 yes
O(16A) C(16) N(17) 123.76(3) 1_555 1_555 1_555 yes
O(16A) C(16) C(15) 121.33(3) 1_555 1_555 1_555 yes
N(17) C(16) C(15) 114.86(3) 1_555 1_555 1_555 yes
N(17) C(18) C(18A) 111.81(3) 1_555 1_555 1_555 yes
N(17) C(18) C(19) 107.84(3) 1_555 1_555 1_555 yes
N(17) C(18) H(18A) 109.38(3) 1_555 1_555 1_555 yes
C(18A) C(18) C(19) 108.01(3) 1_555 1_555 1_555 yes
C(18A) C(18) H(18A) 108.97(4) 1_555 1_555 1_555 yes
C(19) C(18) H(18A) 110.83(3) 1_555 1_555 1_555 yes
C(18) C(18A) H(18B) 109.60(4) 1_555 1_555 1_555 yes
C(18) C(18A) H(18C) 109.43(4) 1_555 1_555 1_555 yes
C(18) C(18A) H(18D) 111.12(4) 1_555 1_555 1_555 yes
H(18B) C(18A) H(18C) 108.83(5) 1_555 1_555 1_555 yes
H(18B) C(18A) H(18D) 110.20(4) 1_555 1_555 1_555 yes
H(18C) C(18A) H(18D) 107.60(5) 1_555 1_555 1_555 yes
O(19A) C(19) O(19B) 125.79(4) 1_555 1_555 1_555 yes
O(19A) C(19) C(18) 115.57(3) 1_555 1_555 1_555 yes
O(19B) C(19) C(18) 118.55(3) 1_555 1_555 1_555 yes

loop_
_geom_bond_atom_site_label_1
_geom_bond_atom_site_label_2
_geom_bond_distance
_geom_bond_site_symmetry_1
_geom_bond_site_symmetry_2
_geom_bond_publ_flag
O(3A) C(3) 1.2342(5) 1_555 1_555 yes
O(6A) C(6) 1.2402(5) 1_555 1_555 yes
O(9A) C(9) 1.2648(5) 1_555 1_555 yes
O(9B) C(9) 1.2529(4) 1_555 1_555 yes
O(13A) C(13) 1.2373(5) 1_555 1_555 yes
O(16A) C(16) 1.2392(5) 1_555 1_555 yes
O(19A) C(19) 1.2667(5) 1_555 1_555 yes
O(19B) C(19) 1.2482(5) 1_555 1_555 yes
O(21) H(21A) 0.967003 1_555 1_555 yes
O(21) H(21A) 0.967003 1_555 2_656 yes
O(31) H(31A) 0.9674(5) 1_555 1_555 yes
O(31) H(31A) 0.9674(5) 1_555 2_655 yes
N(1) H(1A) 1.0330(4) 1_555 1_555 yes
N(1) H(1B) 1.0331(5) 1_555 1_555 yes
N(1) H(1C) 1.0327(7) 1_555 1_555 yes
N(4) C(3) 1.3424(4) 1_555 1_555 yes
N(4) C(5) 1.4545(4) 1_555 1_555 yes
N(4) H(4A) 1.0088(3) 1_555 1_555 yes
N(7) C(6) 1.3319(4) 1_555 1_555 yes
N(7) C(8) 1.4564(4) 1_555 1_555 yes
N(7) H(7A) 1.0088(3) 1_555 1_555 yes
N(11) H(11A) 1.0329(4) 1_555 1_555 yes
N(11) H(11B) 1.0332(6) 1_555 1_555 yes
N(11) H(11C) 1.0328(5) 1_555 1_555 yes
N(14) C(13) 1.3370(4) 1_555 1_555 yes
N(14) C(15) 1.4566(4) 1_555 1_555 yes
N(14) H(14A) 1.0090(4) 1_555 1_555 yes
N(17) C(16) 1.3345(4) 1_555 1_555 yes
N(17) C(18) 1.4612(4) 1_555 1_555 yes
N(17) H(17A) 1.0088(3) 1_555 1_555 yes
C(2) C(2A) 1.5318(5) 1_555 1_555 yes
C(2) C(3) 1.5273(5) 1_555 1_555 yes
C(2) H(2A) 1.0985(4) 1_555 1_555 yes
C(2A) H(2B) 1.0590(5) 1_555 1_555 yes
C(2A) H(2C) 1.0589(4) 1_555 1_555 yes
C(2A) H(2D) 1.0590(4) 1_555 1_555 yes
C(5) C(5A) 1.5350(5) 1_555 1_555 yes
C(5) C(6) 1.5284(4) 1_555 1_555 yes
C(5) H(5A) 1.0990(5) 1_555 1_555 yes
C(5A) H(5B) 1.0587(4) 1_555 1_555 yes
C(5A) H(5C) 1.0588(5) 1_555 1_555 yes
C(5A) H(5D) 1.0588(4) 1_555 1_555 yes
C(8) C(8A) 1.5355(5) 1_555 1_555 yes
C(8) C(9) 1.5343(5) 1_555 1_555 yes
C(8) H(8A) 1.0987(5) 1_555 1_555 yes
C(8A) H(8B) 1.0590(4) 1_555 1_555 yes
C(8A) H(8C) 1.0589(4) 1_555 1_555 yes
C(8A) H(8D) 1.0590(5) 1_555 1_555 yes
C(12) C(12A) 1.5304(5) 1_555 1_555 yes
C(12) C(13) 1.5306(4) 1_555 1_555 yes
C(12) H(12A) 1.0986(4) 1_555 1_555 yes
C(12A) H(12B) 1.0590(4) 1_555 1_555 yes
C(12A) H(12C) 1.0588(4) 1_555 1_555 yes
C(12A) H(12D) 1.0590(4) 1_555 1_555 yes
C(15) C(15A) 1.5344(5) 1_555 1_555 yes
C(15) C(16) 1.5250(4) 1_555 1_555 yes
C(15) H(15A) 1.0990(4) 1_555 1_555 yes
C(15A) H(15B) 1.0589(4) 1_555 1_555 yes
C(15A) H(15C) 1.0587(4) 1_555 1_555 yes
C(15A) H(15D) 1.0589(4) 1_555 1_555 yes
C(18) C(18A) 1.5348(5) 1_555 1_555 yes
C(18) C(19) 1.5297(5) 1_555 1_555 yes
C(18) H(18A) 1.0986(4) 1_555 1_555 yes
C(18A) H(18B) 1.0590(4) 1_555 1_555 yes
C(18A) H(18C) 1.0590(5) 1_555 1_555 yes
C(18A) H(18D) 1.0588(4) 1_555 1_555 yes
